data_2007415
loop_
_publ_author_name
'Ulutagay, Mutlu'
'Schimek, George L.'
'Hwu, Shiou-Jyh'

_publ_section_title
;
 A Niobium(V) Arsenate: Nb~9~AsO~25~
;
_journal_issue 7
_journal_name_full 'Acta Crystallographica Section C'
_journal_page_first 898
_journal_page_last 900
_journal_paper_doi 10.1107/S0108270198000134
_journal_volume 54
_journal_year 1998
_chemical_formula_sum 'As Nb9 O25'
_chemical_formula_weight 1311.1
_chemical_name_systematic 'Nonaniobium arsenic pentacosaoxide,'
_space_group_IT_number 87
_symmetry_cell_setting tetragonal
_symmetry_space_group_name_Hall '-I 4'
_symmetry_space_group_name_H-M 'I 4/m'
_atom_type_scat_source 'International Tables for X-ray Crystallography (Vol. IV)'
_cell_angle_alpha 90
_cell_angle_beta 90
_cell_angle_gamma 90
_cell_formula_units_Z 2
_cell_length_a 15.6684(8)
_cell_length_b 15.6684(8)
_cell_length_c 3.8290(10)
_cell_measurement_reflns_used 25
_cell_measurement_temperature 298
_cell_measurement_theta_max 16.4
_cell_measurement_theta_min 12.2
_cell_volume 940.0(3)
_computing_cell_refinement 'Siemens P3 diffractometer system'
_computing_data_collection 'Siemens P3 diffractometer system'
_computing_data_reduction 'SHELXTL-Plus (Sheldrick, 1990)'
_computing_molecular_graphics SHELXTL-Plus
_computing_structure_refinement SHELXTL-Plus
_computing_structure_solution SHELXTL-Plus
_diffrn_ambient_temperature 298
_diffrn_measurement_device 'Rigaku AFC-7 diffractometer'
_diffrn_measurement_method \w--2\q
_diffrn_radiation_monochromator graphite
_diffrn_radiation_source '18 kW rotating anode'
_diffrn_radiation_type 'Mo K\a'
_diffrn_radiation_wavelength 0.71073
_diffrn_reflns_av_R_equivalents 0.0271
_diffrn_reflns_limit_h_max 20
_diffrn_reflns_limit_h_min 0
_diffrn_reflns_limit_k_max 19
_diffrn_reflns_limit_k_min 0
_diffrn_reflns_limit_l_max 4
_diffrn_reflns_limit_l_min -4
_diffrn_reflns_number 1152
_diffrn_reflns_theta_max 27.50
_diffrn_reflns_theta_min 1.78
_diffrn_standards_decay_% -0.2
_diffrn_standards_interval_count 100
_diffrn_standards_number 3
_exptl_absorpt_coefficient_mu 7.149
_exptl_absorpt_correction_T_max 0.84
_exptl_absorpt_correction_T_min 0.42
_exptl_absorpt_correction_type 'empirical via \y scans (Sheldrick, 1990)'
_exptl_crystal_colour colorless
_exptl_crystal_density_diffrn 4.632
_exptl_crystal_density_meas ?
_exptl_crystal_description needle
_exptl_crystal_F_000 1204
_exptl_crystal_size_max 0.120
_exptl_crystal_size_mid 0.072
_exptl_crystal_size_min 0.024
_refine_diff_density_max 0.93
_refine_diff_density_min -1.06
_refine_ls_extinction_coef 0.00028(5)
_refine_ls_extinction_method 'Larson (1970)'
_refine_ls_goodness_of_fit_obs 1.69
_refine_ls_matrix_type full
_refine_ls_number_constraints 0
_refine_ls_number_parameters 57
_refine_ls_number_reflns 559
_refine_ls_number_restraints 0
_refine_ls_R_factor_all 0.0295
_refine_ls_R_factor_obs .0259
_refine_ls_shift/esd_max 0.001
_refine_ls_shift/esd_mean 0.000
_refine_ls_structure_factor_coef F
_refine_ls_weighting_details 'w = 1/[\s^2^(F)+0.0005F^2^]'
_refine_ls_weighting_scheme calc
_refine_ls_wR_factor_all 0.0528
_refine_ls_wR_factor_obs .0522
_reflns_number_observed 559
_reflns_number_total 620
_reflns_observed_criterion F>4\s(F)
_cod_data_source_file br1199.cif
_cod_data_source_block structure
_cod_depositor_comments
;
The following automatic conversions were performed:

'_exptl_crystal_density_meas' value 'not measured' was changed to '?'
- the value is perceived as not measured.

Automatic conversion script
Id: cif_fix_values 3008 2015-01-20 13:52:24Z robertas 

The following automatic conversions were performed:

'_refine_ls_weighting_scheme' value '1/[\s^2^(F)+0.0005F^2^]' was
changed to 'calc'. New tag '_refine_ls_weighting_details' was
created. The value of the new tag was set to 'w =
1/[\s^2^(F)+0.0005F^2^]'.

Automatic conversion script
Id: cif_fix_values 3143 2015-03-26 13:38:13Z robertas 
;
_cod_original_cell_volume 940.1(3)
_cod_original_sg_symbol_H-M 'I 4/m '
_cod_original_formula_sum 'Nb9 As1 O25 '
_cod_database_code 2007415

loop_
_symmetry_equiv_pos_as_xyz
'  +x,  +y,  +z'
'  1/2+x,  1/2+y,  1/2+z'
'  -x,  -y,  -z'
'  1/2-x,  1/2-y,  1/2-z'
'  -x,  -y,  +z'
'  1/2-x,  1/2-y,  1/2+z'
'  +x,  +y,  -z'
'  1/2+x,  1/2+y,  1/2-z'
'  -y,  +x,  +z'
'  1/2-y,  1/2+x,  1/2+z'
'  +y,  -x,  -z'
'  1/2+y,  1/2-x,  1/2-z'
'  +y,  -x,  +z'
'  1/2+y,  1/2-x,  1/2+z'
'  -y,  +x,  -z'
'  1/2-y,  1/2+x,  1/2-z'

loop_
_atom_site_aniso_label
_atom_site_aniso_U_11
_atom_site_aniso_U_22
_atom_site_aniso_U_33
_atom_site_aniso_U_12
_atom_site_aniso_U_13
_atom_site_aniso_U_23
_atom_site_aniso_type_symbol
Nb(1) .0070(10) .0070(10) .004(3) 0 0 0 Nb
Nb(2) .0060(10) .0050(10) .0060(10) .0000(10) 0 0 Nb
Nb(3) .0050(10) .0060(10) .0070(10) .0010(10) 0 0 Nb
As .0060(10) .0060(10) .0080(10) 0 0 0 As
O(1) .028(4) .028(4) .004(6) 0 0 0 O
O(2) .016(3) .008(3) .017(3) -.002(2) 0 0 O
O(3) .011(3) .010(2) .018(3) .002(2) 0 0 O
O(4) .014(3) .005(2) .009(3) -.005(2) 0 0 O
O(5) .009(2) .005(2) .007(3) -.004(2) 0 0 O
O(6) .005(2) .011(3) .024(3) .004(2) 0 0 O
O(7) .008(2) .009(2) .015(3) -.002(2) 0 0 O

loop_
_atom_site_label
_atom_site_fract_x
_atom_site_fract_y
_atom_site_fract_z
_atom_site_U_iso_or_equiv
_atom_site_thermal_displace_type
_atom_site_calc_flag
_atom_site_refinement_flags
_atom_site_occupancy
Nb(1) 0 0 .0525(2) .0060(10) Uani d . .5
Nb(2) .10780(10) .21810(10) 0 .0060(10) Uani d . 1.0
Nb(3) -.11560(10) .32790(10) 0 .0060(10) Uani d . 1.0
As 0 .5 -.25 .0070(10) Uani d . .5
O(1) 0 0 .5 .020(3) Uani d . 1.0
O(2) .0506(3) .1174(3) 0 .014(2) Uani d . 1.0
O(3) .2175(3) .1756(3) 0 .013(2) Uani d . 1.0
O(4) .1575(3) .3531(3) 0 .0090(10) Uani d . 1.0
O(5) .1114(3) .2518(3) -.5 .0070(10) Uani d . 1.0
O(6) -.0122(3) .2823(3) 0 .013(2) Uani d . 1.0
O(7) -.0748(3) .4499(3) 0 .0100(10) Uani d . 1.0

loop_
_geom_angle_atom_site_label_1
_geom_angle_atom_site_label_2
_geom_angle_atom_site_label_3
_geom_angle_site_symmetry_1
_geom_angle_site_symmetry_3
_geom_angle
_geom_angle_publ_flag
O(1) Nb(1) O(1) . 1_554 180.00(10) yes
O(1) Nb(1) O(2) . . 95.70(10) yes
O(1) Nb(1) O(2) . 3_555 95.70(10) no
O(1) Nb(1) O(2) . 9_555 95.70(10) no
O(1) Nb(1) O(2) . 11_555 95.70(10) no
O(2) Nb(1) O(1) . 1_554 84.30(10) yes
O(2) Nb(1) O(1) 3_555 1_554 84.30(10) no
O(2) Nb(1) O(1) 9_555 1_554 84.30(10) no
O(2) Nb(1) O(1) 11_555 1_554 84.30(10) no
O(2) Nb(1) O(2) . 9_555 89.40(10) yes
O(2) Nb(1) O(2) . 11_555 89.40(10) no
O(2) Nb(1) O(2) 3_555 9_555 89.40(10) yes
O(2) Nb(1) O(2) 3_555 11_555 89.40(10) no
O(2) Nb(1) O(2) . 3_555 168.5(3) yes
O(2) Nb(1) O(2) 9_555 11_555 168.5(3) no
O(2) Nb(2) O(3) . . 98.4(2) yes
O(2) Nb(2) O(4) . . 170.6(2) yes
O(2) Nb(2) O(5) . . 104.20(10) yes
O(2) Nb(2) O(5) . 1_556 104.20(10) no
O(2) Nb(2) O(6) . . 88.6(2) yes
O(3) Nb(2) O(4) . . 91.0(2) yes
O(3) Nb(2) O(5) . . 94.00(10) yes
O(3) Nb(2) O(5) . 1_556 94.00(10) no
O(3) Nb(2) O(6) . . 173.0(2) yes
O(4) Nb(2) O(5) . . 75.00(10) yes
O(4) Nb(2) O(5) . 1_556 75.00(10) no
O(4) Nb(2) O(6) . . 82.1(2) yes
O(5) Nb(2) O(5) . 1_556 149.0(3) yes
O(6) Nb(2) O(5) . . 84.20(10) yes
O(6) Nb(2) O(5) . 1_556 84.20(10) no
O(3) Nb(3) O(4) 9_555 12_455 89.0(2) yes
O(3) Nb(3) O(4) 9_555 12_454 89.0(2) no
O(3) Nb(3) O(5) 9_555 12_454 86.0(2) yes
O(4) Nb(3) O(4) 12_454 12_455 148.3(3) yes
O(5) Nb(3) O(4) 12_454 12_454 74.20(10) yes
O(5) Nb(3) O(4) 12_454 12_455 74.20(10) no
O(6) Nb(3) O(3) . 9_555 94.8(2) yes
O(6) Nb(3) O(4) . 12_455 105.80(10) yes
O(6) Nb(3) O(4) . 12_454 105.80(10) no
O(6) Nb(3) O(5) . 12_454 179.20(10) yes
O(6) Nb(3) O(7) . . 95.3(2) yes
O(7) Nb(3) O(3) . 9_555 169.9(2) yes
O(7) Nb(3) O(4) . 12_455 88.2(2) yes
O(7) Nb(3) O(4) . 12_454 88.2(2) no
O(7) Nb(3) O(5) . 12_454 83.9(2) yes
Nb(1) O(1) Nb(1) . 1_556 180.00(10) no
Nb(1) O(2) Nb(2) . . 171.5(2) no
Nb(2) O(3) Nb(3) . 11_555 172.6(3) no
Nb(2) O(4) Nb(3) . 10_555 105.80(10) no
Nb(2) O(5) Nb(3) . 10_554 104.70(10) no
Nb(2) O(5) Nb(2) . 1_554 149.0(3) no
Nb(2) O(6) Nb(3) . . 175.7(3) no
Nb(3) O(4) Nb(3) 10_555 10_554 148.3(3) no
Nb(3) O(7) As . . 130.9(2) no
O(7) As O(7) . 10_554 108.40(10) yes
O(7) As O(7) . 12_454 108.40(10) no
O(7) As O(7) 3_565 10_554 108.40(10) no
O(7) As O(7) 3_565 12_454 108.40(10) no
O(7) As O(7) . 3_565 111.7(2) yes
O(7) As O(7) . 12_454 111.7(2) no
O(7) As As . 3_565 55.80(10) no
As As O(7) 3_564 3_565 55.80(10) no
As As O(7) 3_564 10_554 55.80(10) no
As As O(7) 3_564 12_454 55.80(10) no
O(7) As As . 3_564 124.20(10) no
As As O(7) 3_564 3_564 124.20(10) no
As As O(7) 3_564 10_554 124.20(10) no
As As O(7) 3_564 12_454 124.20(10) no
As O(7) As . 3_565 68.3(2) no
As As As 3_564 3_565 180.00(10) no

loop_
_geom_bond_atom_site_label_1
_geom_bond_atom_site_label_2
_geom_bond_site_symmetry_1
_geom_bond_site_symmetry_2
_geom_bond_distance
_geom_bond_publ_flag
Nb(1) O(1) . . 1.714(5) yes
Nb(1) O(1) . 1_554 2.115(5) yes
Nb(1) O(2) . . 2.012(5) yes
Nb(1) O(2) . 3_555 2.012(5) no
Nb(1) O(2) . 9_555 2.012(5) no
Nb(1) O(2) . 11_555 2.012(5) no
Nb(2) O(2) . . 1.816(5) yes
Nb(2) O(3) . . 1.843(5) yes
Nb(2) O(4) . . 2.253(5) yes
Nb(2) O(5) . . 1.9870(10) yes
Nb(2) O(5) . 1_556 1.9870(10) no
Nb(2) O(6) . . 2.132(5) yes
Nb(3) O(3) . 9_555 1.970(5) yes
Nb(3) O(4) . 12_455 1.990(2) yes
Nb(3) O(4) . 12_454 1.990(2) no
Nb(3) O(5) . 12_454 2.286(5) yes
Nb(3) O(6) . . 1.770(5) yes
Nb(3) O(7) . . 2.015(5) yes
Nb(1) Nb(2) . . 3.818(5) yes
Nb(2) Nb(3) . 10 3.387(5) yes
Nb(2) Nb(3) . 11_555 3.804(5) yes
As O(7) . . 1.705(4) yes
As O(7) . 3_565 1.705(4) no
As O(7) . 10_554 1.705(4) no
As O(7) . 12_454 1.705(4) no
Nb(1) Nb(1) . 3_555 .402(10) no
As As . 3_565 1.9140(10) no
As As . 3_564 1.9150(10) no
